data_7127718
loop_
_publ_author_name
'Niu, Yuan'
'Qi, Zhichao'
'Lou, Qinxin'
'Bai, Pengbo'
'Yang, Shangdong'

_publ_section_title
;
 Copper-catalyzed arylation of polycyclic aromatic hydrocarbons by the
 P[double bond, length as m-dash]O group.
;
_journal_issue 93
_journal_name_full 'Chemical communications (Cambridge, England)'
_journal_page_first 14721
_journal_page_last 14724
_journal_paper_doi 10.1039/d0cc06639g
_journal_volume 56
_journal_year 2020
_chemical_formula_moiety 'C24 H28 Cl O P'
_chemical_formula_sum 'C24 H28 Cl O P'
_chemical_formula_weight 398.88
_space_group_crystal_system monoclinic
_space_group_IT_number 14
_space_group_name_Hall '-P 2ybc'
_space_group_name_H-M_alt 'P 1 21/c 1'
_atom_sites_solution_hydrogens geom
_atom_sites_solution_primary direct
_audit_creation_date 2020-04-20
_audit_creation_method
;
Olex2 1.3
(compiled 2020.02.04 svn.rd84adfe8 for OlexSys, GUI svn.r6032)
;
_audit_update_record
;
2020-07-08 deposited with the CCDC.	2020-11-04 downloaded from the CCDC.
;
_cell_angle_alpha 90
_cell_angle_beta 111.370(4)
_cell_angle_gamma 90
_cell_formula_units_Z 4
_cell_length_a 11.7689(4)
_cell_length_b 15.1355(6)
_cell_length_c 13.0960(5)
_cell_measurement_reflns_used 2982
_cell_measurement_temperature 293(2)
_cell_measurement_theta_max 69.8750
_cell_measurement_theta_min 9.1500
_cell_volume 2172.38(15)
_computing_cell_refinement 'CrysAlisPro 1.171.38.43f (Rigaku OD, 2015)'
_computing_data_collection 'CrysAlisPro 1.171.38.43f (Rigaku OD, 2015)'
_computing_data_reduction 'CrysAlisPro 1.171.38.43f (Rigaku OD, 2015)'
_computing_molecular_graphics 'Olex2 1.3 (Dolomanov et al., 2009)'
_computing_publication_material 'Olex2 1.3 (Dolomanov et al., 2009)'
_computing_structure_refinement 'SHELXL 2018/3 (Sheldrick, 2015)'
_computing_structure_solution 'SHELXS  (Sheldrick, 2008)'
_diffrn_ambient_temperature 293(2)
_diffrn_detector 'CCD plate'
_diffrn_detector_area_resol_mean 16.0733
_diffrn_detector_type Eos
_diffrn_measured_fraction_theta_full 0.998
_diffrn_measured_fraction_theta_max 0.998
_diffrn_measurement_details
;
List of Runs (angles in degrees, time in seconds):

  # Type    Start    End  Width  t~exp~   \w     \q     \k     \f   Frames
#--------------------------------------------------------------------------
  1  \w     42.00  69.00   1.00    1.00    --    0.00  57.00  90.00   27
  2  \w      6.00  36.00   1.00    1.00    --    0.00  57.00  90.00   30
  3  \w     -3.00  26.00   1.00    2.00    --   54.00 -38.00  60.00   29
  4  \w     43.00  74.00   1.00    2.00    --   54.00 -38.00  60.00   31
  5  \w     94.00 134.00   1.00    3.00    --  108.00 -38.00   0.00   40
  6  \w     80.00 141.00   1.00    3.00    --  108.00 -25.00  90.00   61
  7  \w     86.00 158.00   1.00    3.00    --  108.00  38.00  90.00   72
  8  \w    107.00 135.00   1.00    3.00    --  108.00 111.00  30.00   28
  9  \w    100.00 177.00   1.00    3.00    --  108.00 111.00  90.00   77
 10  \w     69.00 114.00   1.00    2.00    --   54.00  57.00 -60.00   45
 11  \w     39.00 123.00   1.00    2.00    --   54.00  57.00-150.00   84
 12  \w     39.00 142.00   1.00    3.00    --  108.00 -91.00   0.00  103
 13  \w     79.00 113.00   1.00    3.00    --  108.00-111.00 -60.00   34
 14  \w     51.00  86.00   1.00    2.00    --   54.00-125.00-120.00   35
 15  \w     46.00 111.00   1.00    3.00    --  108.00-111.00-180.00   65
 16  \w    -14.00  54.00   1.00    2.00    --   54.00 -57.00-120.00   68
 17  \w    -45.00   1.00   1.00    1.00    --    0.00 -57.00 -90.00   46
 18  \w     39.00  65.00   1.00    3.00    --  108.00 -25.00  90.00   26
;
_diffrn_measurement_device 'four-circle diffractometer'
_diffrn_measurement_device_type 'SuperNova, Dual, Cu at zero, Eos'
_diffrn_measurement_method '\w scans'
_diffrn_orient_matrix_type 'CrysAlisPro convention (1999,Acta A55,543-557)'
_diffrn_orient_matrix_UB_11 0.1173685000
_diffrn_orient_matrix_UB_12 0.0513155000
_diffrn_orient_matrix_UB_13 0.0125321000
_diffrn_orient_matrix_UB_21 -0.0759276000
_diffrn_orient_matrix_UB_22 0.0842616000
_diffrn_orient_matrix_UB_23 -0.0429256000
_diffrn_orient_matrix_UB_31 0.0147394000
_diffrn_orient_matrix_UB_32 0.0251833000
_diffrn_orient_matrix_UB_33 0.1181045000
_diffrn_radiation_monochromator mirror
_diffrn_radiation_probe x-ray
_diffrn_radiation_type 'Cu K\a'
_diffrn_radiation_wavelength 1.54184
_diffrn_reflns_av_R_equivalents 0.0289
_diffrn_reflns_av_unetI/netI 0.0426
_diffrn_reflns_Laue_measured_fraction_full 0.998
_diffrn_reflns_Laue_measured_fraction_max 0.998
_diffrn_reflns_limit_h_max 13
_diffrn_reflns_limit_h_min -14
_diffrn_reflns_limit_k_max 15
_diffrn_reflns_limit_k_min -18
_diffrn_reflns_limit_l_max 15
_diffrn_reflns_limit_l_min -10
_diffrn_reflns_number 7989
_diffrn_reflns_point_group_measured_fraction_full 0.998
_diffrn_reflns_point_group_measured_fraction_max 0.998
_diffrn_reflns_theta_full 66.600
_diffrn_reflns_theta_max 66.600
_diffrn_reflns_theta_min 4.034
_diffrn_source 'micro-focus sealed X-ray tube'
_diffrn_source_type 'SuperNova (Cu) X-ray Source'
_exptl_absorpt_coefficient_mu 2.320
_exptl_absorpt_correction_T_max 1.00000
_exptl_absorpt_correction_T_min 0.69362
_exptl_absorpt_correction_type multi-scan
_exptl_absorpt_process_details
;
CrysAlisPro 1.171.38.43f (Rigaku Oxford Diffraction, 2015)
Empirical absorption correction using spherical harmonics,
 implemented in SCALE3 ABSPACK scaling algorithm.
;
_exptl_crystal_colour 'clear light colourless'
_exptl_crystal_colour_lustre clear
_exptl_crystal_colour_modifier light
_exptl_crystal_colour_primary colourless
_exptl_crystal_density_diffrn 1.220
_exptl_crystal_description block
_exptl_crystal_F_000 848
_exptl_crystal_size_max 0.17
_exptl_crystal_size_mid 0.15
_exptl_crystal_size_min 0.12
_refine_diff_density_max 0.350
_refine_diff_density_min -0.453
_refine_diff_density_rms 0.043
_refine_ls_extinction_method none
_refine_ls_goodness_of_fit_ref 1.034
_refine_ls_hydrogen_treatment constr
_refine_ls_matrix_type full
_refine_ls_number_parameters 250
_refine_ls_number_reflns 3830
_refine_ls_number_restraints 0
_refine_ls_restrained_S_all 1.034
_refine_ls_R_factor_all 0.0687
_refine_ls_R_factor_gt 0.0477
_refine_ls_shift/su_max 0.000
_refine_ls_shift/su_mean 0.000
_refine_ls_structure_factor_coef Fsqd
_refine_ls_weighting_details 'w=1/[\s^2^(Fo^2^)+(0.0525P)^2^+0.7091P] where P=(Fo^2^+2Fc^2^)/3'
_refine_ls_weighting_scheme calc
_refine_ls_wR_factor_gt 0.1175
_refine_ls_wR_factor_ref 0.1267
_reflns_Friedel_coverage 0.000
_reflns_number_gt 2953
_reflns_number_total 3830
_reflns_threshold_expression 'I > 2\s(I)'
_cod_data_source_file d0cc06639g2.cif
_cod_data_source_block niuyuan_0419
_cod_original_cell_volume 2172.39(15)
_cod_database_code 7127718
_shelx_shelxl_version_number 2018/3
_shelx_space_group_comment
;
The symmetry employed for this shelxl refinement is uniquely defined
by the following loop, which should always be used as a source of
symmetry information in preference to the above space-group names.
They are only intended as comments.
;
_reflns_odcompleteness_completeness 99.95
_reflns_odcompleteness_iscentric 1
_reflns_odcompleteness_theta 66.97
_olex2_refinement_description
;
1. Fixed Uiso
 At 1.2 times of:
  All C(H) groups
 At 1.5 times of:
  All C(H,H,H) groups
2.a Aromatic/amide H refined with riding coordinates:
 C4(H4), C9(H9), C10(H10), C11(H11), C13(H13), C15(H15), C17(H17), C18(H18),
 C20(H20), C23(H23)
2.b Idealised Me refined as rotating group:
 C19(H19A,H19B,H19C), C21(H21A,H21B,H21C), C22(H22A,H22B,H22C), C24(H24A,H24B,
 H24C), C25(H25A,H25B,H25C), C28(H28A,H28B,H28C)
;
_olex2_date_sample_data_collection 2020-04-20
_olex2_submission_special_instructions 'No special instructions were received'
_oxdiff_exptl_absorpt_empirical_details
;
Empirical correction (ABSPACK) includes:
- Absorption correction using spherical harmonics
- Frame scaling
;
_oxdiff_exptl_absorpt_empirical_full_max 1.864
_oxdiff_exptl_absorpt_empirical_full_min 0.622

loop_
_space_group_symop_operation_xyz
'x, y, z'
'-x, y+1/2, -z+1/2'
'-x, -y, -z'
'x, -y-1/2, z-1/2'

loop_
_atom_site_label
_atom_site_type_symbol
_atom_site_fract_x
_atom_site_fract_y
_atom_site_fract_z
_atom_site_U_iso_or_equiv
_atom_site_adp_type
_atom_site_occupancy
_atom_site_site_symmetry_order
_atom_site_calc_flag
_atom_site_refinement_flags_posn
_atom_site_refinement_flags_adp
_atom_site_refinement_flags_occupancy
_atom_site_disorder_assembly
_atom_site_disorder_group
P1 P 0.96578(5) 0.20805(4) 0.14862(4) 0.03789(17) Uani 1 1 d . . . . .
Cl1 Cl 1.45972(9) 0.09398(9) 0.86499(6) 0.1086(4) Uani 1 1 d . . . . .
O2 O 0.99407(14) 0.22106(12) 0.26793(12) 0.0510(4) Uani 1 1 d . . . . .
C3 C 1.10102(19) 0.18492(15) 0.11561(17) 0.0392(5) Uani 1 1 d . . . . .
C4 C 1.24000(19) 0.14694(15) 0.30879(18) 0.0401(5) Uani 1 1 d . . . . .
H4 H 1.176344 0.154782 0.334019 0.048 Uiso 1 1 calc R U . . .
C5 C 1.2171(2) 0.15915(14) 0.19576(18) 0.0384(5) Uani 1 1 d . . . . .
C6 C 1.3772(2) 0.11556(17) 0.50125(19) 0.0467(6) Uani 1 1 d . . . . .
C7 C 1.3163(2) 0.14603(17) 0.1597(2) 0.0475(6) Uani 1 1 d . . . . .
C8 C 1.3533(2) 0.12385(17) 0.38245(19) 0.0456(6) Uani 1 1 d . . . . .
C9 C 1.2929(2) 0.08117(18) 0.5411(2) 0.0518(6) Uani 1 1 d . . . . .
H9 H 1.217905 0.061975 0.491841 0.062 Uiso 1 1 calc R U . . .
C10 C 1.2990(2) 0.15690(18) 0.0481(2) 0.0530(6) Uani 1 1 d . . . . .
H10 H 1.364411 0.148455 0.025404 0.064 Uiso 1 1 calc R U . . .
C11 C 1.0907(2) 0.19346(16) 0.00768(19) 0.0467(6) Uani 1 1 d . . . . .
H11 H 1.015530 0.209163 -0.044458 0.056 Uiso 1 1 calc R U . . .
C12 C 0.8659(2) 0.11013(18) 0.1024(2) 0.0529(6) Uani 1 1 d . . . . .
C13 C 1.3173(2) 0.0745(2) 0.6521(2) 0.0627(8) Uani 1 1 d . . . . .
H13 H 1.259242 0.051032 0.677250 0.075 Uiso 1 1 calc R U . . .
C14 C 0.8946(2) 0.31253(16) 0.0768(2) 0.0499(6) Uani 1 1 d . . . . .
C15 C 1.1890(2) 0.17938(17) -0.0262(2) 0.0509(6) Uani 1 1 d . . . . .
H15 H 1.178601 0.185475 -0.099756 0.061 Uiso 1 1 calc R U . . .
C16 C 1.4274(2) 0.1028(2) 0.7250(2) 0.0640(8) Uani 1 1 d . . . . .
C17 C 1.4495(2) 0.1105(2) 0.3439(2) 0.0633(8) Uani 1 1 d . . . . .
H17 H 1.526225 0.094229 0.392847 0.076 Uiso 1 1 calc R U . . .
C18 C 1.4312(2) 0.1211(2) 0.2366(2) 0.0637(8) Uani 1 1 d . . . . .
H18 H 1.495702 0.111682 0.212881 0.076 Uiso 1 1 calc R U . . .
C19 C 0.8402(3) 0.08084(19) -0.0164(2) 0.0690(8) Uani 1 1 d . . . . .
H19A H 0.799717 0.127661 -0.065664 0.103 Uiso 1 1 calc R U . . .
H19B H 0.789133 0.029337 -0.032551 0.103 Uiso 1 1 calc R U . . .
H19C H 0.915861 0.067243 -0.025146 0.103 Uiso 1 1 calc R U . . .
C20 C 1.5124(3) 0.1380(3) 0.6887(2) 0.0816(11) Uani 1 1 d . . . . .
H20 H 1.586666 0.157896 0.738500 0.098 Uiso 1 1 calc R U . . .
C21 C 0.7460(3) 0.1262(2) 0.1205(3) 0.0758(9) Uani 1 1 d . . . . .
H21A H 0.763451 0.149618 0.192791 0.114 Uiso 1 1 calc R U . . .
H21B H 0.702609 0.071427 0.113113 0.114 Uiso 1 1 calc R U . . .
H21C H 0.696974 0.167604 0.067088 0.114 Uiso 1 1 calc R U . . .
C22 C 0.8237(3) 0.3512(2) 0.1451(3) 0.0684(8) Uani 1 1 d . . . . .
H22A H 0.761596 0.310290 0.145664 0.103 Uiso 1 1 calc R U . . .
H22B H 0.786502 0.406060 0.113275 0.103 Uiso 1 1 calc R U . . .
H22C H 0.878878 0.361348 0.218909 0.103 Uiso 1 1 calc R U . . .
C23 C 1.4874(2) 0.1439(3) 0.5773(2) 0.0748(10) Uani 1 1 d . . . . .
H23 H 1.545944 0.167360 0.552852 0.090 Uiso 1 1 calc R U . . .
C24 C 0.8079(3) 0.3049(2) -0.0430(2) 0.0716(9) Uani 1 1 d . . . . .
H24A H 0.850992 0.280246 -0.086012 0.107 Uiso 1 1 calc R U . . .
H24B H 0.777924 0.362512 -0.070560 0.107 Uiso 1 1 calc R U . . .
H24C H 0.740651 0.267296 -0.047456 0.107 Uiso 1 1 calc R U . . .
C25 C 0.9979(3) 0.37720(18) 0.0849(3) 0.0730(9) Uani 1 1 d . . . . .
H25A H 1.056754 0.377237 0.158415 0.110 Uiso 1 1 calc R U . . .
H25B H 0.964892 0.435553 0.066068 0.110 Uiso 1 1 calc R U . . .
H25C H 1.036590 0.359293 0.035130 0.110 Uiso 1 1 calc R U . . .
C28 C 0.9363(3) 0.0355(2) 0.1794(3) 0.0798(10) Uani 1 1 d . . . . .
H28A H 1.013337 0.026722 0.171207 0.120 Uiso 1 1 calc R U . . .
H28B H 0.889575 -0.018028 0.161129 0.120 Uiso 1 1 calc R U . . .
H28C H 0.949988 0.051424 0.253922 0.120 Uiso 1 1 calc R U . . .

loop_
_atom_site_aniso_label
_atom_site_aniso_U_11
_atom_site_aniso_U_22
_atom_site_aniso_U_33
_atom_site_aniso_U_23
_atom_site_aniso_U_13
_atom_site_aniso_U_12
P1 0.0326(3) 0.0428(3) 0.0328(3) -0.0029(2) 0.0054(2) 0.0007(2)
Cl1 0.0910(6) 0.1921(12) 0.0421(4) -0.0080(5) 0.0235(4) 0.0018(7)
O2 0.0371(8) 0.0758(12) 0.0362(8) -0.0105(8) 0.0087(7) 0.0067(8)
C3 0.0391(11) 0.0394(12) 0.0365(11) -0.0001(9) 0.0105(9) 0.0013(9)
C4 0.0334(11) 0.0463(13) 0.0390(11) -0.0007(10) 0.0115(9) 0.0038(10)
C5 0.0399(11) 0.0370(12) 0.0385(11) -0.0008(9) 0.0145(9) 0.0050(9)
C6 0.0317(11) 0.0588(15) 0.0441(13) 0.0037(11) 0.0073(10) 0.0100(10)
C7 0.0466(13) 0.0524(14) 0.0480(13) 0.0001(11) 0.0225(11) 0.0067(11)
C8 0.0353(11) 0.0561(15) 0.0440(13) 0.0021(11) 0.0129(10) 0.0068(10)
C9 0.0360(12) 0.0681(17) 0.0473(13) -0.0001(12) 0.0103(10) 0.0019(12)
C10 0.0585(15) 0.0570(16) 0.0531(14) 0.0023(12) 0.0318(13) 0.0065(13)
C11 0.0525(13) 0.0452(14) 0.0386(12) 0.0020(10) 0.0122(10) 0.0042(11)
C12 0.0581(15) 0.0502(15) 0.0458(14) 0.0024(11) 0.0133(12) -0.0131(12)
C13 0.0454(14) 0.093(2) 0.0532(15) 0.0051(15) 0.0225(12) 0.0054(14)
C14 0.0415(12) 0.0438(14) 0.0605(15) 0.0033(12) 0.0141(11) 0.0045(10)
C15 0.0701(17) 0.0476(14) 0.0410(13) 0.0021(11) 0.0274(12) 0.0033(12)
C16 0.0508(15) 0.098(2) 0.0403(13) -0.0020(14) 0.0136(12) 0.0118(15)
C17 0.0378(13) 0.095(2) 0.0562(16) 0.0116(15) 0.0161(12) 0.0197(14)
C18 0.0447(14) 0.094(2) 0.0595(16) 0.0078(15) 0.0277(13) 0.0172(14)
C19 0.085(2) 0.0579(17) 0.0545(16) -0.0137(14) 0.0135(15) -0.0238(16)
C20 0.0467(15) 0.139(3) 0.0466(15) -0.0016(18) 0.0018(12) -0.0146(18)
C21 0.0614(18) 0.093(2) 0.0716(19) -0.0071(17) 0.0224(15) -0.0353(17)
C22 0.0531(16) 0.0630(18) 0.089(2) -0.0015(16) 0.0255(15) 0.0156(14)
C23 0.0384(13) 0.129(3) 0.0499(15) 0.0104(17) 0.0081(12) -0.0136(16)
C24 0.0638(17) 0.075(2) 0.0633(18) 0.0220(16) 0.0080(14) 0.0192(16)
C25 0.0683(18) 0.0423(16) 0.117(3) -0.0026(16) 0.0433(19) -0.0045(13)
C28 0.107(3) 0.0517(17) 0.0696(19) 0.0149(15) 0.0191(18) -0.0109(18)

loop_
_atom_type_symbol
_atom_type_description
_atom_type_scat_dispersion_real
_atom_type_scat_dispersion_imag
_atom_type_scat_source
C C 0.0181 0.0091 'International Tables Vol C Tables 4.2.6.8 and 6.1.1.4'
H H 0.0000 0.0000 'International Tables Vol C Tables 4.2.6.8 and 6.1.1.4'
Cl Cl 0.3639 0.7018 'International Tables Vol C Tables 4.2.6.8 and 6.1.1.4'
O O 0.0492 0.0322 'International Tables Vol C Tables 4.2.6.8 and 6.1.1.4'
P P 0.2955 0.4335 'International Tables Vol C Tables 4.2.6.8 and 6.1.1.4'

loop_
_geom_angle_atom_site_label_1
_geom_angle_atom_site_label_2
_geom_angle_atom_site_label_3
_geom_angle
_geom_angle_site_symmetry_1
_geom_angle_site_symmetry_3
_geom_angle_publ_flag
O2 P1 C3 113.13(9) . . ?
O2 P1 C12 108.79(11) . . ?
O2 P1 C14 107.65(11) . . ?
C3 P1 C12 105.84(12) . . ?
C3 P1 C14 108.13(11) . . ?
C12 P1 C14 113.40(12) . . ?
C5 C3 P1 123.76(16) . . ?
C11 C3 P1 117.70(17) . . ?
C11 C3 C5 118.5(2) . . ?
C5 C4 H4 118.9 . . ?
C8 C4 H4 118.9 . . ?
C8 C4 C5 122.2(2) . . ?
C4 C5 C3 124.4(2) . . ?
C4 C5 C7 117.5(2) . . ?
C7 C5 C3 118.1(2) . . ?
C9 C6 C8 122.8(2) . . ?
C9 C6 C23 117.3(2) . . ?
C23 C6 C8 119.9(2) . . ?
C10 C7 C5 120.1(2) . . ?
C10 C7 C18 120.7(2) . . ?
C18 C7 C5 119.2(2) . . ?
C4 C8 C6 121.5(2) . . ?
C4 C8 C17 119.0(2) . . ?
C17 C8 C6 119.5(2) . . ?
C6 C9 H9 119.2 . . ?
C13 C9 C6 121.6(2) . . ?
C13 C9 H9 119.2 . . ?
C7 C10 H10 119.5 . . ?
C15 C10 C7 121.1(2) . . ?
C15 C10 H10 119.5 . . ?
C3 C11 H11 118.8 . . ?
C3 C11 C15 122.5(2) . . ?
C15 C11 H11 118.8 . . ?
C19 C12 P1 115.41(18) . . ?
C19 C12 C28 108.2(2) . . ?
C21 C12 P1 109.43(19) . . ?
C21 C12 C19 110.5(2) . . ?
C21 C12 C28 108.7(2) . . ?
C28 C12 P1 104.30(18) . . ?
C9 C13 H13 120.3 . . ?
C16 C13 C9 119.5(3) . . ?
C16 C13 H13 120.3 . . ?
C22 C14 P1 105.46(19) . . ?
C24 C14 P1 117.34(19) . . ?
C24 C14 C22 108.8(2) . . ?
C24 C14 C25 109.5(2) . . ?
C25 C14 P1 107.82(18) . . ?
C25 C14 C22 107.5(2) . . ?
C10 C15 C11 119.8(2) . . ?
C10 C15 H15 120.1 . . ?
C11 C15 H15 120.1 . . ?
C13 C16 Cl1 120.0(2) . . ?
C20 C16 Cl1 119.5(2) . . ?
C20 C16 C13 120.6(2) . . ?
C8 C17 H17 119.7 . . ?
C18 C17 C8 120.7(2) . . ?
C18 C17 H17 119.7 . . ?
C7 C18 H18 119.3 . . ?
C17 C18 C7 121.5(2) . . ?
C17 C18 H18 119.3 . . ?
C12 C19 H19A 109.5 . . ?
C12 C19 H19B 109.5 . . ?
C12 C19 H19C 109.5 . . ?
H19A C19 H19B 109.5 . . ?
H19A C19 H19C 109.5 . . ?
H19B C19 H19C 109.5 . . ?
C16 C20 H20 120.3 . . ?
C16 C20 C23 119.5(3) . . ?
C23 C20 H20 120.3 . . ?
C12 C21 H21A 109.5 . . ?
C12 C21 H21B 109.5 . . ?
C12 C21 H21C 109.5 . . ?
H21A C21 H21B 109.5 . . ?
H21A C21 H21C 109.5 . . ?
H21B C21 H21C 109.5 . . ?
C14 C22 H22A 109.5 . . ?
C14 C22 H22B 109.5 . . ?
C14 C22 H22C 109.5 . . ?
H22A C22 H22B 109.5 . . ?
H22A C22 H22C 109.5 . . ?
H22B C22 H22C 109.5 . . ?
C6 C23 H23 119.2 . . ?
C20 C23 C6 121.5(3) . . ?
C20 C23 H23 119.2 . . ?
C14 C24 H24A 109.5 . . ?
C14 C24 H24B 109.5 . . ?
C14 C24 H24C 109.5 . . ?
H24A C24 H24B 109.5 . . ?
H24A C24 H24C 109.5 . . ?
H24B C24 H24C 109.5 . . ?
C14 C25 H25A 109.5 . . ?
C14 C25 H25B 109.5 . . ?
C14 C25 H25C 109.5 . . ?
H25A C25 H25B 109.5 . . ?
H25A C25 H25C 109.5 . . ?
H25B C25 H25C 109.5 . . ?
C12 C28 H28A 109.5 . . ?
C12 C28 H28B 109.5 . . ?
C12 C28 H28C 109.5 . . ?
H28A C28 H28B 109.5 . . ?
H28A C28 H28C 109.5 . . ?
H28B C28 H28C 109.5 . . ?

loop_
_geom_bond_atom_site_label_1
_geom_bond_atom_site_label_2
_geom_bond_distance
_geom_bond_site_symmetry_2
_geom_bond_publ_flag
P1 O2 1.4873(16) . ?
P1 C3 1.829(2) . ?
P1 C12 1.851(3) . ?
P1 C14 1.874(2) . ?
Cl1 C16 1.737(3) . ?
C3 C5 1.441(3) . ?
C3 C11 1.380(3) . ?
C4 H4 0.9300 . ?
C4 C5 1.417(3) . ?
C4 C8 1.376(3) . ?
C5 C7 1.424(3) . ?
C6 C8 1.482(3) . ?
C6 C9 1.379(3) . ?
C6 C23 1.384(3) . ?
C7 C10 1.409(3) . ?
C7 C18 1.412(3) . ?
C8 C17 1.413(3) . ?
C9 H9 0.9300 . ?
C9 C13 1.380(3) . ?
C10 H10 0.9300 . ?
C10 C15 1.350(4) . ?
C11 H11 0.9300 . ?
C11 C15 1.398(3) . ?
C12 C19 1.538(3) . ?
C12 C21 1.534(4) . ?
C12 C28 1.539(4) . ?
C13 H13 0.9300 . ?
C13 C16 1.368(4) . ?
C14 C22 1.544(4) . ?
C14 C24 1.533(4) . ?
C14 C25 1.534(4) . ?
C15 H15 0.9300 . ?
C16 C20 1.362(4) . ?
C17 H17 0.9300 . ?
C17 C18 1.351(4) . ?
C18 H18 0.9300 . ?
C19 H19A 0.9600 . ?
C19 H19B 0.9600 . ?
C19 H19C 0.9600 . ?
C20 H20 0.9300 . ?
C20 C23 1.382(4) . ?
C21 H21A 0.9600 . ?
C21 H21B 0.9600 . ?
C21 H21C 0.9600 . ?
C22 H22A 0.9600 . ?
C22 H22B 0.9600 . ?
C22 H22C 0.9600 . ?
C23 H23 0.9300 . ?
C24 H24A 0.9600 . ?
C24 H24B 0.9600 . ?
C24 H24C 0.9600 . ?
C25 H25A 0.9600 . ?
C25 H25B 0.9600 . ?
C25 H25C 0.9600 . ?
C28 H28A 0.9600 . ?
C28 H28B 0.9600 . ?
C28 H28C 0.9600 . ?

loop_
_geom_torsion_atom_site_label_1
_geom_torsion_atom_site_label_2
_geom_torsion_atom_site_label_3
_geom_torsion_atom_site_label_4
_geom_torsion
_geom_torsion_site_symmetry_1
_geom_torsion_site_symmetry_2
_geom_torsion_site_symmetry_3
_geom_torsion_site_symmetry_4
_geom_torsion_publ_flag
P1 C3 C5 C4 1.3(3) . . . . ?
P1 C3 C5 C7 -177.88(18) . . . . ?
P1 C3 C11 C15 178.50(19) . . . . ?
Cl1 C16 C20 C23 179.1(3) . . . . ?
O2 P1 C3 C5 15.3(2) . . . . ?
O2 P1 C3 C11 -164.23(18) . . . . ?
O2 P1 C12 C19 -173.1(2) . . . . ?
O2 P1 C12 C21 61.6(2) . . . . ?
O2 P1 C12 C28 -54.6(2) . . . . ?
O2 P1 C14 C22 -32.1(2) . . . . ?
O2 P1 C14 C24 -153.4(2) . . . . ?
O2 P1 C14 C25 82.5(2) . . . . ?
C3 P1 C12 C19 -51.2(2) . . . . ?
C3 P1 C12 C21 -176.55(18) . . . . ?
C3 P1 C12 C28 67.3(2) . . . . ?
C3 P1 C14 C22 -154.61(17) . . . . ?
C3 P1 C14 C24 84.1(2) . . . . ?
C3 P1 C14 C25 -40.0(2) . . . . ?
C3 C5 C7 C10 -1.0(4) . . . . ?
C3 C5 C7 C18 179.8(2) . . . . ?
C3 C11 C15 C10 -0.3(4) . . . . ?
C4 C5 C7 C10 179.8(2) . . . . ?
C4 C5 C7 C18 0.5(4) . . . . ?
C4 C8 C17 C18 0.7(4) . . . . ?
C5 C3 C11 C15 -1.0(4) . . . . ?
C5 C4 C8 C6 177.0(2) . . . . ?
C5 C4 C8 C17 -1.1(4) . . . . ?
C5 C7 C10 C15 -0.3(4) . . . . ?
C5 C7 C18 C17 -0.9(5) . . . . ?
C6 C8 C17 C18 -177.4(3) . . . . ?
C6 C9 C13 C16 0.1(5) . . . . ?
C7 C10 C15 C11 0.9(4) . . . . ?
C8 C4 C5 C3 -178.8(2) . . . . ?
C8 C4 C5 C7 0.4(3) . . . . ?
C8 C6 C9 C13 -179.7(2) . . . . ?
C8 C6 C23 C20 179.3(3) . . . . ?
C8 C17 C18 C7 0.3(5) . . . . ?
C9 C6 C8 C4 37.6(4) . . . . ?
C9 C6 C8 C17 -144.4(3) . . . . ?
C9 C6 C23 C20 0.0(5) . . . . ?
C9 C13 C16 Cl1 -179.5(2) . . . . ?
C9 C13 C16 C20 0.6(5) . . . . ?
C10 C7 C18 C17 179.9(3) . . . . ?
C11 C3 C5 C4 -179.2(2) . . . . ?
C11 C3 C5 C7 1.6(3) . . . . ?
C12 P1 C3 C5 -103.8(2) . . . . ?
C12 P1 C3 C11 76.7(2) . . . . ?
C12 P1 C14 C22 88.3(2) . . . . ?
C12 P1 C14 C24 -33.0(2) . . . . ?
C12 P1 C14 C25 -157.06(19) . . . . ?
C13 C16 C20 C23 -0.9(6) . . . . ?
C14 P1 C3 C5 134.39(19) . . . . ?
C14 P1 C3 C11 -45.1(2) . . . . ?
C14 P1 C12 C19 67.2(2) . . . . ?
C14 P1 C12 C21 -58.2(2) . . . . ?
C14 P1 C12 C28 -174.32(19) . . . . ?
C16 C20 C23 C6 0.6(6) . . . . ?
C18 C7 C10 C15 178.9(3) . . . . ?
C23 C6 C8 C4 -141.7(3) . . . . ?
C23 C6 C8 C17 36.4(4) . . . . ?
C23 C6 C9 C13 -0.4(4) . . . . ?
